data_7107788
loop_
_publ_author_name
'Kenji Matsumoto'
'Hiromichi Egami'
'Takuya Oguma'
'Tsutomu Katsuki'

_publ_section_title
;
 What factors influence the catalytic activity of iron-salan complexes for
 aerobic oxidative coupling of 2-naphthols?
;
_journal_name_full Chem.Commun.
_journal_page_first 5823
_journal_paper_doi 10.1039/c2cc18090a
_journal_volume 48
_journal_year 2012
_chemical_absolute_configuration rmad
_chemical_formula_moiety 'C78H52Br1Fe1N2O3, C2H6O'
_chemical_formula_sum 'C80 H58 Br Fe N2 O4'
_chemical_formula_weight 1247.04
_chemical_name_systematic
;

?

;
_space_group_IT_number 4
_symmetry_cell_setting monoclinic
_symmetry_space_group_name_Hall 'P 2yb'
_symmetry_space_group_name_H-M 'P 1 21 1'
_atom_sites_solution_hydrogens geom
_atom_sites_solution_primary direct
_atom_sites_solution_secondary difmap
_audit_creation_method SHELXL-97
_cell_angle_alpha 90.00
_cell_angle_beta 112.0170(10)
_cell_angle_gamma 90.00
_cell_formula_units_Z 2
_cell_length_a 14.5514(16)
_cell_length_b 16.0909(17)
_cell_length_c 15.7159(17)
_cell_measurement_reflns_used 9910
_cell_measurement_temperature 100
_cell_measurement_theta_max 27.08
_cell_measurement_theta_min 2.41
_cell_volume 3411.4(6)
_computing_cell_refinement 'Bruker SAINT'
_computing_data_collection 'Bruker APEX2'
_computing_data_reduction 'Bruker SAINT'
_computing_molecular_graphics 'Bruker SHELXTL'
_computing_publication_material 'Bruker SHELXTL'
_computing_structure_refinement 'SHELXL-97 (Sheldrick, 1997)'
_computing_structure_solution 'SHELXS-97 (Sheldrick, 1990)'
_diffrn_ambient_temperature 100
_diffrn_detector_area_resol_mean 8.333
_diffrn_measured_fraction_theta_full 0.998
_diffrn_measured_fraction_theta_max 0.998
_diffrn_measurement_device_type 'Bruker APEX-II CCD'
_diffrn_measurement_method '\f and \w scans'
_diffrn_radiation_collimation 'focusing mirrors'
_diffrn_radiation_monochromator graphite
_diffrn_radiation_source 'rotating-anode X-ray tube'
_diffrn_radiation_type MoK\a
_diffrn_radiation_wavelength 0.71073
_diffrn_reflns_av_R_equivalents 0.0285
_diffrn_reflns_av_sigmaI/netI 0.0400
_diffrn_reflns_limit_h_max 18
_diffrn_reflns_limit_h_min -18
_diffrn_reflns_limit_k_max 20
_diffrn_reflns_limit_k_min -20
_diffrn_reflns_limit_l_max 20
_diffrn_reflns_limit_l_min -20
_diffrn_reflns_number 39325
_diffrn_reflns_theta_full 27.51
_diffrn_reflns_theta_max 27.51
_diffrn_reflns_theta_min 1.40
_exptl_absorpt_coefficient_mu 0.857
_exptl_absorpt_correction_T_max 0.9192
_exptl_absorpt_correction_T_min 0.8473
_exptl_absorpt_correction_type empirical
_exptl_absorpt_process_details
;
SADABS Sheldrick 1996
;
_exptl_crystal_colour 'dark brown'
_exptl_crystal_density_diffrn 1.214
_exptl_crystal_density_method 'not measured'
_exptl_crystal_description block
_exptl_crystal_F_000 1290
_exptl_crystal_size_max 0.20
_exptl_crystal_size_mid 0.13
_exptl_crystal_size_min 0.10
_refine_diff_density_max 6.416
_refine_diff_density_min -0.682
_refine_diff_density_rms 0.198
_refine_ls_abs_structure_details 'Flack H D (1983), Acta Cryst. A39, 876-881'
_refine_ls_abs_structure_Flack 0.023(12)
_refine_ls_extinction_method none
_refine_ls_goodness_of_fit_ref 1.259
_refine_ls_hydrogen_treatment constr
_refine_ls_matrix_type full
_refine_ls_number_parameters 793
_refine_ls_number_reflns 15559
_refine_ls_number_restraints 1
_refine_ls_restrained_S_all 1.259
_refine_ls_R_factor_all 0.1097
_refine_ls_R_factor_gt 0.0986
_refine_ls_shift/su_max 0.001
_refine_ls_shift/su_mean 0.000
_refine_ls_structure_factor_coef Fsqd
_refine_ls_weighting_details 'calc w=1/[\s^2^(Fo^2^)+(0.2000P)^2^+0.0000P] where P=(Fo^2^+2Fc^2^)/3'
_refine_ls_weighting_scheme calc
_refine_ls_wR_factor_gt 0.2757
_refine_ls_wR_factor_ref 0.2880
_reflns_number_gt 13510
_reflns_number_total 15559
_reflns_threshold_expression >2sigma(I)
_cod_data_source_file c2cc18090a.txt
_cod_data_source_block Fesalen_3Br2NpO_KM188
_cod_original_sg_symbol_H-M P2(1)
_cod_database_code 7107788

loop_
_symmetry_equiv_pos_as_xyz
'x, y, z'
'-x, y+1/2, -z'

loop_
_atom_site_label
_atom_site_type_symbol
_atom_site_fract_x
_atom_site_fract_y
_atom_site_fract_z
_atom_site_U_iso_or_equiv
_atom_site_adp_type
_atom_site_occupancy
_atom_site_symmetry_multiplicity
_atom_site_calc_flag
_atom_site_refinement_flags
_atom_site_disorder_assembly
_atom_site_disorder_group
Fe1 Fe 0.40616(5) 0.20719(5) 0.85964(4) 0.01583(18) Uani 1 1 d . A 1
N1 N 0.3078(3) 0.2209(3) 0.9297(3) 0.0185(9) Uani 1 1 d . A 1
N2 N 0.4956(3) 0.2597(3) 0.9880(3) 0.0178(9) Uani 1 1 d . A 1
O1 O 0.2931(3) 0.2007(3) 0.7499(2) 0.0199(8) Uani 1 1 d . A 1
O2 O 0.4909(3) 0.2653(3) 0.8129(2) 0.0188(8) Uani 1 1 d . A 1
O3 O 0.4365(4) 0.0956(3) 0.8885(3) 0.0293(9) Uani 1 1 d . A 1
Br1 Br 0.36433(6) -0.01096(5) 1.00946(5) 0.0417(2) Uani 1 1 d . A 1
C1 C 0.3578(4) 0.2205(4) 1.0316(3) 0.0194(11) Uani 1 1 d . A 1
H1 H 0.3817 0.1625 1.0502 0.023 Uiso 1 1 calc R A 1
C2 C 0.2922(4) 0.2437(4) 1.0834(4) 0.0241(12) Uani 1 1 d . A 1
C3 C 0.2603(5) 0.3244(5) 1.0862(5) 0.0358(16) Uani 1 1 d . A 1
H3 H 0.2804 0.3675 1.0557 0.043 Uiso 1 1 calc R A 1
C4 C 0.1994(5) 0.3423(6) 1.1331(5) 0.0425(18) Uani 1 1 d . A 1
H4 H 0.1783 0.3977 1.1362 0.051 Uiso 1 1 calc R A 1
C5 C 0.1684(6) 0.2758(10) 1.1773(6) 0.071(4) Uani 1 1 d . A 1
H5 H 0.1263 0.2872 1.2097 0.085 Uiso 1 1 calc R A 1
C6 C 0.1984(6) 0.1978(7) 1.1731(5) 0.049(2) Uani 1 1 d . A 1
H6 H 0.1781 0.1545 1.2032 0.058 Uiso 1 1 calc R A 1
C7 C 0.2586(5) 0.1799(6) 1.1255(5) 0.0391(17) Uani 1 1 d . A 1
H7 H 0.2776 0.1240 1.1212 0.047 Uiso 1 1 calc R A 1
C8 C 0.2127(4) 0.2184(4) 0.8932(3) 0.0202(11) Uani 1 1 d . A 1
H8 H 0.1779 0.2242 0.9333 0.024 Uiso 1 1 calc R A 1
C9 C 0.1540(4) 0.2077(4) 0.7969(3) 0.0206(10) Uani 1 1 d . A 1
C10 C 0.1978(4) 0.1970(3) 0.7287(3) 0.0179(10) Uani 1 1 d . A 1
C11 C 0.1337(4) 0.1799(3) 0.6380(3) 0.0172(10) Uani 1 1 d . A 1
C12 C 0.0288(4) 0.1787(4) 0.6141(4) 0.0194(10) Uani 1 1 d . A 1
C13 C -0.0378(5) 0.1658(4) 0.5224(4) 0.0258(12) Uani 1 1 d . A 1
H13 H -0.0126 0.1570 0.4754 0.031 Uiso 1 1 calc R A 1
C14 C -0.1375(5) 0.1661(5) 0.5011(4) 0.0327(15) Uani 1 1 d . A 1
H14 H -0.1808 0.1594 0.4389 0.039 Uiso 1 1 calc R A 1
C15 C -0.1784(5) 0.1759(5) 0.5690(5) 0.0331(14) Uani 1 1 d . A 1
H15 H -0.2481 0.1738 0.5529 0.040 Uiso 1 1 calc R A 1
C16 C -0.1166(4) 0.1886(4) 0.6578(4) 0.0274(13) Uani 1 1 d . A 1
H16 H -0.1436 0.1960 0.7037 0.033 Uiso 1 1 calc R A 1
C17 C -0.0124(4) 0.1907(4) 0.6822(4) 0.0214(11) Uani 1 1 d . A 1
C18 C 0.0522(4) 0.2039(4) 0.7732(4) 0.0251(11) Uani 1 1 d . A 1
H18 H 0.0257 0.2103 0.8196 0.030 Uiso 1 1 calc R A 1
C19 C 0.1762(4) 0.1679(4) 0.5660(4) 0.0192(10) Uani 1 1 d . A 1
C20 C 0.2135(4) 0.2357(4) 0.5345(4) 0.0213(11) Uani 1 1 d . A 1
C21 C 0.2539(5) 0.2253(4) 0.4684(4) 0.0292(13) Uani 1 1 d . A 1
H21 H 0.2782 0.2724 0.4470 0.035 Uiso 1 1 calc R A 1
C22 C 0.2595(5) 0.1489(5) 0.4333(4) 0.0312(14) Uani 1 1 d . A 1
H22 H 0.2877 0.1436 0.3879 0.037 Uiso 1 1 calc R A 1
C23 C 0.2240(4) 0.0769(4) 0.4635(4) 0.0274(13) Uani 1 1 d . A 1
C24 C 0.2300(5) -0.0032(5) 0.4298(5) 0.0369(15) Uani 1 1 d . A 1
H24 H 0.2577 -0.0097 0.3843 0.044 Uiso 1 1 calc R A 1
C25 C 0.1970(6) -0.0720(5) 0.4611(5) 0.0388(17) Uani 1 1 d . A 1
H25 H 0.2021 -0.1254 0.4376 0.047 Uiso 1 1 calc R A 1
C26 C 0.1548(5) -0.0628(5) 0.5292(5) 0.0371(15) Uani 1 1 d . A 1
H26 H 0.1321 -0.1102 0.5516 0.045 Uiso 1 1 calc R A 1
C27 C 0.1470(5) 0.0144(4) 0.5623(5) 0.0292(13) Uani 1 1 d . A 1
H27 H 0.1172 0.0200 0.6063 0.035 Uiso 1 1 calc R A 1
C28 C 0.1829(4) 0.0871(4) 0.5319(4) 0.0227(11) Uani 1 1 d . A 1
C29 C 0.2135(5) 0.3217(4) 0.5729(4) 0.0245(12) Uani 1 1 d . A 1
C30 C 0.3012(5) 0.3623(4) 0.6154(4) 0.0271(12) Uani 1 1 d . A 1
H30 H 0.3617 0.3353 0.6221 0.033 Uiso 1 1 calc R A 1
C31 C 0.3034(6) 0.4427(4) 0.6489(5) 0.0339(14) Uani 1 1 d . A 1
H31 H 0.3649 0.4708 0.6766 0.041 Uiso 1 1 calc R A 1
C32 C 0.2161(6) 0.4818(5) 0.6421(6) 0.0393(16) Uani 1 1 d . A 1
H32 H 0.2176 0.5351 0.6684 0.047 Uiso 1 1 calc R A 1
C33 C 0.1249(5) 0.4415(5) 0.5955(5) 0.0370(15) Uani 1 1 d . A 1
H33 H 0.0643 0.4693 0.5861 0.044 Uiso 1 1 calc R A 1
C34 C 0.1242(5) 0.3623(4) 0.5641(4) 0.0295(13) Uani 1 1 d . A 1
H34 H 0.0629 0.3341 0.5360 0.035 Uiso 1 1 calc R A 1
C35 C 0.4495(3) 0.2755(3) 1.0546(3) 0.0150(10) Uani 1 1 d . A 1
H35 H 0.4254 0.3343 1.0451 0.018 Uiso 1 1 calc R A 1
C36 C 0.5179(4) 0.2679(4) 1.1549(3) 0.0203(11) Uani 1 1 d . A 1
C37 C 0.5441(7) 0.3389(5) 1.2097(6) 0.054(3) Uani 1 1 d . A 1
H37 H 0.5210 0.3920 1.1844 0.065 Uiso 1 1 calc R A 1
C38 C 0.6044(9) 0.3307(6) 1.3014(6) 0.077(4) Uani 1 1 d . A 1
H38 H 0.6249 0.3793 1.3380 0.092 Uiso 1 1 calc R A 1
C39 C 0.6357(8) 0.2538(7) 1.3412(5) 0.066(3) Uani 1 1 d . A 1
H39 H 0.6698 0.2485 1.4056 0.079 Uiso 1 1 calc R A 1
C40 C 0.6162(6) 0.1864(5) 1.2858(4) 0.0386(17) Uani 1 1 d . A 1
H40 H 0.6450 0.1343 1.3100 0.046 Uiso 1 1 calc R A 1
C41 C 0.5544(4) 0.1924(4) 1.1934(4) 0.0295(14) Uani 1 1 d . A 1
H41 H 0.5374 0.1437 1.1567 0.035 Uiso 1 1 calc R A 1
C42 C 0.5898(4) 0.2702(4) 1.0114(4) 0.0193(10) Uani 1 1 d . A 1
H42 H 0.6287 0.2755 1.0750 0.023 Uiso 1 1 calc R A 1
C43 C 0.6409(4) 0.2745(4) 0.9473(4) 0.0190(10) Uani 1 1 d . A 1
C44 C 0.5865(4) 0.2819(3) 0.8502(3) 0.0148(9) Uani 1 1 d . A 1
C45 C 0.6374(4) 0.3078(3) 0.7948(4) 0.0175(10) Uani 1 1 d . A 1
C46 C 0.7415(4) 0.3206(4) 0.8344(4) 0.0211(11) Uani 1 1 d . A 1
C47 C 0.7969(4) 0.3467(4) 0.7807(4) 0.0260(12) Uani 1 1 d . A 1
H47 H 0.7637 0.3579 0.7171 0.031 Uiso 1 1 calc R A 1
C48 C 0.8996(5) 0.3556(5) 0.8214(5) 0.0344(15) Uani 1 1 d . A 1
H48 H 0.9355 0.3719 0.7847 0.041 Uiso 1 1 calc R A 1
C49 C 0.9503(5) 0.3412(5) 0.9140(6) 0.0364(16) Uani 1 1 d . A 1
H49 H 1.0201 0.3481 0.9403 0.044 Uiso 1 1 calc R A 1
C50 C 0.9002(4) 0.3170(4) 0.9675(5) 0.0278(13) Uani 1 1 d . A 1
H50 H 0.9354 0.3073 1.0312 0.033 Uiso 1 1 calc R A 1
C51 C 0.7952(4) 0.3061(4) 0.9290(4) 0.0238(11) Uani 1 1 d . A 1
C52 C 0.7420(4) 0.2842(4) 0.9856(4) 0.0208(11) Uani 1 1 d . A 1
H52 H 0.7764 0.2763 1.0497 0.025 Uiso 1 1 calc R A 1
C53 C 0.5827(4) 0.3220(3) 0.6955(4) 0.0175(10) Uani 1 1 d . A 1
C54 C 0.5496(4) 0.2568(4) 0.6349(4) 0.0196(11) Uani 1 1 d . A 1
C55 C 0.4986(5) 0.2739(4) 0.5378(4) 0.0250(12) Uani 1 1 d . A 1
H55 H 0.4774 0.2289 0.4957 0.030 Uiso 1 1 calc R A 1
C56 C 0.4804(5) 0.3540(4) 0.5058(4) 0.0276(12) Uani 1 1 d . A 1
H56 H 0.4480 0.3643 0.4419 0.033 Uiso 1 1 calc R A 1
C57 C 0.5100(5) 0.4210(4) 0.5678(4) 0.0259(12) Uani 1 1 d . A 1
C58 C 0.4848(6) 0.5047(4) 0.5364(4) 0.0331(14) Uani 1 1 d . A 1
H58 H 0.4518 0.5159 0.4728 0.040 Uiso 1 1 calc R A 1
C59 C 0.5088(6) 0.5681(5) 0.5986(6) 0.0412(17) Uani 1 1 d . A 1
H59 H 0.4895 0.6232 0.5781 0.049 Uiso 1 1 calc R A 1
C60 C 0.5609(6) 0.5533(4) 0.6911(5) 0.0351(15) Uani 1 1 d . A 1
H60 H 0.5783 0.5985 0.7330 0.042 Uiso 1 1 calc R A 1
C61 C 0.5871(4) 0.4756(4) 0.7222(4) 0.0239(12) Uani 1 1 d . A 1
H61 H 0.6234 0.4671 0.7859 0.029 Uiso 1 1 calc R A 1
C62 C 0.5620(4) 0.4061(3) 0.6626(4) 0.0181(10) Uani 1 1 d . A 1
C63 C 0.5613(4) 0.1686(4) 0.6667(4) 0.0220(11) Uani 1 1 d . A 1
C64 C 0.4778(5) 0.1205(4) 0.6549(5) 0.0283(12) Uani 1 1 d . A 1
H64 H 0.4132 0.1435 0.6270 0.034 Uiso 1 1 calc R A 1
C65 C 0.4905(5) 0.0378(4) 0.6847(5) 0.0342(15) Uani 1 1 d . A 1
H65 H 0.4336 0.0051 0.6772 0.041 Uiso 1 1 calc R A 1
C66 C 0.5802(6) 0.0033(4) 0.7233(5) 0.0365(15) Uani 1 1 d . A 1
H66 H 0.5868 -0.0530 0.7428 0.044 Uiso 1 1 calc R A 1
C67 C 0.6660(5) 0.0519(4) 0.7351(5) 0.0339(14) Uani 1 1 d . A 1
H67 H 0.7302 0.0282 0.7621 0.041 Uiso 1 1 calc R A 1
C68 C 0.6548(5) 0.1341(4) 0.7067(5) 0.0321(14) Uani 1 1 d . A 1
H68 H 0.7117 0.1670 0.7147 0.039 Uiso 1 1 calc R A 1
C69 C 0.5147(5) 0.0564(4) 0.9495(4) 0.0317(14) Uani 1 1 d . A 1
C70 C 0.4958(5) 0.0031(4) 1.0136(5) 0.0303(14) Uani 1 1 d . A 1
C71 C 0.5705(6) -0.0397(5) 1.0794(5) 0.0365(15) Uani 1 1 d . A 1
H71 H 0.5570 -0.0750 1.1217 0.044 Uiso 1 1 calc R A 1
C72 C 0.6696(6) -0.0294(4) 1.0822(5) 0.0372(16) Uani 1 1 d . A 1
C73 C 0.7493(8) -0.0757(6) 1.1496(6) 0.055(2) Uani 1 1 d . A 1
H73 H 0.7356 -0.1110 1.1918 0.066 Uiso 1 1 calc R A 1
C74 C 0.8428(7) -0.0688(6) 1.1527(7) 0.059(3) Uani 1 1 d . A 1
H74 H 0.8949 -0.1010 1.1946 0.071 Uiso 1 1 calc R A 1
C75 C 0.8625(7) -0.0094(8) 1.0885(9) 0.069(3) Uani 1 1 d . A 1
H75 H 0.9285 0.0001 1.0927 0.083 Uiso 1 1 calc R A 1
C76 C 0.7852(6) 0.0312(6) 1.0239(7) 0.052(2) Uani 1 1 d . A 1
H76 H 0.7980 0.0665 0.9812 0.062 Uiso 1 1 calc R A 1
C77 C 0.6874(6) 0.0220(5) 1.0190(5) 0.0402(17) Uani 1 1 d . A 1
C78 C 0.6046(6) 0.0660(4) 0.9495(5) 0.0357(15) Uani 1 1 d . A 1
H78 H 0.6157 0.1008 0.9054 0.043 Uiso 1 1 calc R A 1
C1S C 0.8750(14) 0.1865(13) 0.2486(12) 0.111(6) Uani 1 1 d . B 1
C2S C 0.9757(15) 0.1346(16) 0.2755(17) 0.127(7) Uani 1 1 d . B 1
O1S O 0.8747(19) 0.2616(11) 0.2048(9) 0.235(13) Uani 1 1 d . B 1

loop_
_atom_site_aniso_label
_atom_site_aniso_U_11
_atom_site_aniso_U_22
_atom_site_aniso_U_33
_atom_site_aniso_U_23
_atom_site_aniso_U_13
_atom_site_aniso_U_12
Fe1 0.0140(3) 0.0227(4) 0.0122(3) -0.0021(3) 0.0065(2) -0.0027(3)
N1 0.0158(19) 0.028(3) 0.0124(18) -0.0028(17) 0.0065(15) -0.0072(18)
N2 0.020(2) 0.022(2) 0.0131(19) -0.0041(17) 0.0081(16) -0.0025(18)
O1 0.0142(16) 0.034(2) 0.0107(14) -0.0045(16) 0.0042(12) -0.0058(17)
O2 0.0143(16) 0.026(2) 0.0168(17) -0.0014(15) 0.0065(14) -0.0051(15)
O3 0.033(2) 0.024(2) 0.027(2) -0.0003(17) 0.0076(18) 0.0017(18)
Br1 0.0416(4) 0.0348(4) 0.0541(4) 0.0053(3) 0.0243(3) -0.0025(3)
C1 0.019(2) 0.029(3) 0.011(2) -0.001(2) 0.0056(18) -0.001(2)
C2 0.017(2) 0.042(3) 0.015(2) -0.002(2) 0.009(2) -0.005(2)
C3 0.026(3) 0.055(5) 0.028(3) -0.016(3) 0.013(3) 0.006(3)
C4 0.024(3) 0.063(5) 0.040(4) -0.020(4) 0.012(3) -0.003(3)
C5 0.030(4) 0.157(12) 0.031(4) -0.015(5) 0.019(3) -0.015(6)
C6 0.045(4) 0.076(6) 0.038(4) 0.002(4) 0.031(3) -0.002(4)
C7 0.030(3) 0.062(5) 0.028(3) 0.010(3) 0.014(3) -0.002(3)
C8 0.018(2) 0.030(3) 0.013(2) -0.005(2) 0.0066(18) -0.006(2)
C9 0.017(2) 0.029(3) 0.016(2) -0.007(2) 0.0069(18) -0.004(2)
C10 0.018(2) 0.020(3) 0.017(2) -0.003(2) 0.0079(18) -0.004(2)
C11 0.012(2) 0.022(2) 0.016(2) -0.0050(19) 0.0034(18) 0.0010(19)
C12 0.012(2) 0.025(3) 0.021(2) -0.001(2) 0.0067(19) 0.0034(19)
C13 0.022(3) 0.031(3) 0.022(3) -0.005(2) 0.005(2) 0.002(2)
C14 0.022(3) 0.048(4) 0.021(3) -0.009(3) 0.000(2) 0.004(3)
C15 0.018(3) 0.043(4) 0.036(3) -0.006(3) 0.007(2) 0.001(3)
C16 0.021(3) 0.044(4) 0.019(2) -0.005(2) 0.009(2) -0.002(2)
C17 0.017(2) 0.031(3) 0.017(2) -0.005(2) 0.0069(19) 0.000(2)
C18 0.020(2) 0.036(3) 0.021(2) -0.007(3) 0.008(2) -0.001(3)
C19 0.013(2) 0.025(3) 0.019(2) -0.004(2) 0.0044(19) 0.003(2)
C20 0.018(2) 0.027(3) 0.017(2) 0.001(2) 0.005(2) 0.000(2)
C21 0.027(3) 0.043(4) 0.019(2) 0.005(2) 0.010(2) 0.002(3)
C22 0.028(3) 0.045(4) 0.021(3) -0.002(3) 0.010(2) 0.006(3)
C23 0.020(3) 0.039(4) 0.023(3) -0.005(2) 0.007(2) 0.002(2)
C24 0.036(3) 0.045(4) 0.034(3) -0.018(3) 0.018(3) 0.001(3)
C25 0.043(4) 0.042(4) 0.027(3) -0.014(3) 0.008(3) 0.011(3)
C26 0.031(3) 0.034(4) 0.044(4) -0.015(3) 0.012(3) -0.005(3)
C27 0.027(3) 0.028(3) 0.035(3) -0.005(3) 0.015(3) -0.002(2)
C28 0.022(3) 0.024(3) 0.020(3) -0.010(2) 0.006(2) -0.002(2)
C29 0.029(3) 0.025(3) 0.021(3) 0.005(2) 0.011(2) 0.006(2)
C30 0.035(3) 0.033(3) 0.016(3) 0.004(2) 0.012(2) 0.008(3)
C31 0.040(4) 0.026(3) 0.037(3) 0.000(3) 0.016(3) -0.008(3)
C32 0.043(4) 0.021(3) 0.056(4) -0.005(3) 0.020(3) 0.005(3)
C33 0.033(3) 0.038(4) 0.038(4) 0.009(3) 0.010(3) 0.011(3)
C34 0.028(3) 0.032(3) 0.028(3) 0.006(3) 0.009(2) 0.007(2)
C35 0.009(2) 0.024(3) 0.008(2) -0.0028(18) -0.0004(17) 0.0019(19)
C36 0.017(2) 0.033(3) 0.006(2) -0.004(2) -0.0005(18) 0.004(2)
C37 0.057(5) 0.040(4) 0.039(4) -0.019(3) -0.011(4) 0.032(4)
C38 0.101(8) 0.046(5) 0.041(5) -0.025(4) -0.023(5) 0.040(5)
C39 0.063(6) 0.077(7) 0.026(4) -0.006(4) -0.020(4) 0.046(5)
C40 0.044(4) 0.040(4) 0.021(3) 0.007(3) 0.000(3) 0.007(3)
C41 0.024(3) 0.034(4) 0.022(3) 0.005(2) -0.001(2) -0.003(2)
C42 0.018(2) 0.022(3) 0.019(2) -0.001(2) 0.008(2) 0.001(2)
C43 0.014(2) 0.026(3) 0.018(2) -0.001(2) 0.0067(19) 0.000(2)
C44 0.016(2) 0.015(2) 0.016(2) -0.0026(18) 0.0083(18) -0.0017(18)
C45 0.020(2) 0.015(2) 0.023(3) -0.0056(19) 0.014(2) -0.0021(19)
C46 0.017(2) 0.018(3) 0.028(3) -0.007(2) 0.010(2) -0.002(2)
C47 0.019(3) 0.029(3) 0.030(3) -0.004(2) 0.009(2) -0.001(2)
C48 0.028(3) 0.038(4) 0.047(4) -0.003(3) 0.026(3) -0.005(3)
C49 0.021(3) 0.033(4) 0.056(4) -0.002(3) 0.016(3) -0.007(3)
C50 0.015(3) 0.033(3) 0.036(3) -0.001(3) 0.010(2) -0.002(2)
C51 0.019(3) 0.030(3) 0.024(3) -0.002(2) 0.010(2) 0.003(2)
C52 0.015(2) 0.032(3) 0.017(2) -0.004(2) 0.0090(19) 0.000(2)
C53 0.017(2) 0.017(2) 0.024(3) -0.001(2) 0.013(2) 0.0003(19)
C54 0.022(3) 0.025(3) 0.015(2) -0.006(2) 0.011(2) -0.003(2)
C55 0.032(3) 0.025(3) 0.022(3) -0.005(2) 0.014(2) -0.001(2)
C56 0.034(3) 0.032(3) 0.020(3) -0.003(2) 0.014(2) -0.004(3)
C57 0.026(3) 0.025(3) 0.030(3) 0.006(2) 0.013(2) -0.005(2)
C58 0.049(4) 0.033(4) 0.021(3) 0.012(2) 0.016(3) -0.001(3)
C59 0.049(4) 0.027(3) 0.049(4) 0.012(3) 0.020(3) -0.008(3)
C60 0.045(4) 0.023(3) 0.036(3) -0.005(3) 0.014(3) -0.013(3)
C61 0.026(3) 0.029(3) 0.020(2) 0.001(2) 0.012(2) -0.005(2)
C62 0.021(2) 0.017(2) 0.020(3) 0.005(2) 0.013(2) -0.004(2)
C63 0.027(3) 0.023(3) 0.020(3) -0.006(2) 0.013(2) -0.006(2)
C64 0.021(3) 0.027(3) 0.038(3) 0.003(3) 0.013(2) 0.002(2)
C65 0.040(4) 0.026(3) 0.042(4) 0.000(3) 0.022(3) -0.018(3)
C66 0.055(4) 0.026(3) 0.038(4) 0.003(3) 0.029(3) -0.003(3)
C67 0.027(3) 0.025(3) 0.050(4) 0.001(3) 0.016(3) 0.004(3)
C68 0.026(3) 0.028(3) 0.049(4) -0.009(3) 0.021(3) -0.002(2)
C69 0.044(4) 0.018(3) 0.023(3) -0.003(2) 0.001(3) 0.009(3)
C70 0.033(3) 0.034(4) 0.037(3) -0.001(3) 0.027(3) 0.000(3)
C71 0.048(4) 0.031(3) 0.033(3) -0.002(3) 0.018(3) 0.006(3)
C72 0.042(4) 0.032(4) 0.030(3) -0.005(3) 0.005(3) 0.006(3)
C73 0.063(6) 0.044(5) 0.046(4) -0.006(4) 0.008(4) 0.028(4)
C74 0.050(5) 0.047(5) 0.058(5) -0.015(4) -0.006(4) 0.017(4)
C75 0.032(4) 0.055(5) 0.104(8) -0.016(6) 0.007(4) 0.002(4)
C76 0.037(4) 0.047(5) 0.071(6) -0.006(4) 0.020(4) 0.005(4)
C77 0.036(4) 0.039(4) 0.044(4) -0.013(3) 0.012(3) 0.010(3)
C78 0.043(4) 0.026(3) 0.039(4) -0.001(3) 0.016(3) 0.012(3)
C1S 0.107(12) 0.127(15) 0.118(12) 0.047(11) 0.065(10) 0.022(10)
C2S 0.089(11) 0.145(18) 0.156(17) 0.006(14) 0.057(12) 0.003(11)
O1S 0.36(3) 0.125(12) 0.082(8) 0.041(8) -0.072(12) -0.056(16)

loop_
_atom_type_symbol
_atom_type_description
_atom_type_scat_dispersion_real
_atom_type_scat_dispersion_imag
_atom_type_scat_source
C C 0.0033 0.0016 'International Tables Vol C Tables 4.2.6.8 and 6.1.1.4'
H H 0.0000 0.0000 'International Tables Vol C Tables 4.2.6.8 and 6.1.1.4'
N N 0.0061 0.0033 'International Tables Vol C Tables 4.2.6.8 and 6.1.1.4'
O O 0.0106 0.0060 'International Tables Vol C Tables 4.2.6.8 and 6.1.1.4'
Fe Fe 0.3463 0.8444 'International Tables Vol C Tables 4.2.6.8 and 6.1.1.4'
Br Br -0.2901 2.4595 'International Tables Vol C Tables 4.2.6.8 and 6.1.1.4'

loop_
_geom_angle_atom_site_label_1
_geom_angle_atom_site_label_2
_geom_angle_atom_site_label_3
_geom_angle
O3 Fe1 O1 102.4(2)
O3 Fe1 O2 116.1(2)
O1 Fe1 O2 98.25(16)
O3 Fe1 N1 96.8(2)
O1 Fe1 N1 87.34(16)
O2 Fe1 N1 144.26(19)
O3 Fe1 N2 98.47(19)
O1 Fe1 N2 154.67(19)
O2 Fe1 N2 85.17(17)
N1 Fe1 N2 75.99(17)
C8 N1 C1 119.4(4)
C8 N1 Fe1 126.1(3)
C1 N1 Fe1 113.9(3)
C42 N2 C35 119.7(4)
C42 N2 Fe1 122.1(4)
C35 N2 Fe1 117.9(3)
C10 O1 Fe1 135.8(3)
C44 O2 Fe1 131.1(3)
C69 O3 Fe1 133.5(4)
N1 C1 C2 115.1(4)
N1 C1 C35 106.4(4)
C2 C1 C35 113.6(5)
N1 C1 H1 107.1
C2 C1 H1 107.1
C35 C1 H1 107.1
C3 C2 C7 119.4(6)
C3 C2 C1 122.3(6)
C7 C2 C1 118.2(6)
C4 C3 C2 120.2(8)
C4 C3 H3 119.9
C2 C3 H3 119.9
C3 C4 C5 118.9(9)
C3 C4 H4 120.5
C5 C4 H4 120.5
C6 C5 C4 120.4(8)
C6 C5 H5 119.8
C4 C5 H5 119.8
C5 C6 C7 120.6(9)
C5 C6 H6 119.7
C7 C6 H6 119.7
C6 C7 C2 120.4(8)
C6 C7 H7 119.8
C2 C7 H7 119.8
N1 C8 C9 126.0(5)
N1 C8 H8 117.0
C9 C8 H8 117.0
C18 C9 C8 116.1(5)
C18 C9 C10 121.2(5)
C8 C9 C10 122.6(5)
O1 C10 C11 120.4(5)
O1 C10 C9 121.9(4)
C11 C10 C9 117.7(5)
C10 C11 C12 120.5(5)
C10 C11 C19 119.2(5)
C12 C11 C19 120.3(4)
C13 C12 C17 117.7(5)
C13 C12 C11 121.7(5)
C17 C12 C11 120.6(5)
C14 C13 C12 120.6(6)
C14 C13 H13 119.7
C12 C13 H13 119.7
C13 C14 C15 121.8(6)
C13 C14 H14 119.1
C15 C14 H14 119.1
C16 C15 C14 119.2(6)
C16 C15 H15 120.4
C14 C15 H15 120.4
C15 C16 C17 120.5(6)
C15 C16 H16 119.7
C17 C16 H16 119.7
C18 C17 C16 121.3(5)
C18 C17 C12 118.5(5)
C16 C17 C12 120.1(5)
C9 C18 C17 121.4(5)
C9 C18 H18 119.3
C17 C18 H18 119.3
C20 C19 C28 119.4(5)
C20 C19 C11 119.8(5)
C28 C19 C11 120.7(5)
C21 C20 C19 120.4(6)
C21 C20 C29 118.3(6)
C19 C20 C29 121.3(5)
C22 C21 C20 121.4(6)
C22 C21 H21 119.3
C20 C21 H21 119.3
C21 C22 C23 121.0(6)
C21 C22 H22 119.5
C23 C22 H22 119.5
C24 C23 C22 122.6(6)
C24 C23 C28 119.5(6)
C22 C23 C28 117.9(6)
C25 C24 C23 121.7(6)
C25 C24 H24 119.2
C23 C24 H24 119.2
C24 C25 C26 119.6(7)
C24 C25 H25 120.2
C26 C25 H25 120.2
C27 C26 C25 119.9(7)
C27 C26 H26 120.0
C25 C26 H26 120.0
C26 C27 C28 121.5(6)
C26 C27 H27 119.2
C28 C27 H27 119.2
C23 C28 C19 119.9(6)
C23 C28 C27 117.8(5)
C19 C28 C27 122.3(5)
C30 C29 C34 118.9(6)
C30 C29 C20 119.6(6)
C34 C29 C20 121.4(6)
C29 C30 C31 120.9(6)
C29 C30 H30 119.5
C31 C30 H30 119.5
C32 C31 C30 120.2(7)
C32 C31 H31 119.9
C30 C31 H31 119.9
C31 C32 C33 119.2(7)
C31 C32 H32 120.4
C33 C32 H32 120.4
C34 C33 C32 119.7(7)
C34 C33 H33 120.2
C32 C33 H33 120.2
C33 C34 C29 120.9(6)
C33 C34 H34 119.5
C29 C34 H34 119.5
N2 C35 C36 115.5(4)
N2 C35 C1 108.9(4)
C36 C35 C1 111.9(5)
N2 C35 H35 106.7
C36 C35 H35 106.7
C1 C35 H35 106.7
C41 C36 C37 118.8(5)
C41 C36 C35 121.5(5)
C37 C36 C35 119.7(6)
C38 C37 C36 119.1(7)
C38 C37 H37 120.5
C36 C37 H37 120.5
C37 C38 C39 121.8(8)
C37 C38 H38 119.1
C39 C38 H38 119.1
C40 C39 C38 118.2(7)
C40 C39 H39 120.9
C38 C39 H39 120.9
C39 C40 C41 120.7(7)
C39 C40 H40 119.6
C41 C40 H40 119.6
C36 C41 C40 120.8(6)
C36 C41 H41 119.6
C40 C41 H41 119.6
N2 C42 C43 124.8(5)
N2 C42 H42 117.6
C43 C42 H42 117.6
C52 C43 C44 122.0(5)
C52 C43 C42 116.2(5)
C44 C43 C42 121.0(5)
O2 C44 C45 119.9(5)
O2 C44 C43 121.7(5)
C45 C44 C43 118.4(5)
C44 C45 C46 119.7(5)
C44 C45 C53 120.1(5)
C46 C45 C53 120.2(5)
C51 C46 C45 121.0(5)
C51 C46 C47 117.1(5)
C45 C46 C47 121.9(5)
C48 C47 C46 120.2(6)
C48 C47 H47 119.9
C46 C47 H47 119.9
C49 C48 C47 121.5(6)
C49 C48 H48 119.2
C47 C48 H48 119.2
C50 C49 C48 120.1(6)
C50 C49 H49 120.0
C48 C49 H49 120.0
C49 C50 C51 120.6(6)
C49 C50 H50 119.7
C51 C50 H50 119.7
C46 C51 C52 118.7(5)
C46 C51 C50 120.5(6)
C52 C51 C50 120.7(5)
C43 C52 C51 119.9(5)
C43 C52 H52 120.1
C51 C52 H52 120.1
C54 C53 C62 119.7(5)
C54 C53 C45 121.5(5)
C62 C53 C45 118.8(5)
C53 C54 C55 119.4(5)
C53 C54 C63 121.7(5)
C55 C54 C63 118.8(5)
C56 C55 C54 121.1(5)
C56 C55 H55 119.5
C54 C55 H55 119.5
C55 C56 C57 119.9(6)
C55 C56 H56 120.1
C57 C56 H56 120.1
C56 C57 C62 120.2(6)
C56 C57 C58 120.5(6)
C62 C57 C58 119.2(6)
C59 C58 C57 119.4(6)
C59 C58 H58 120.3
C57 C58 H58 120.3
C58 C59 C60 121.0(7)
C58 C59 H59 119.5
C60 C59 H59 119.5
C61 C60 C59 120.7(7)
C61 C60 H60 119.6
C59 C60 H60 119.6
C60 C61 C62 121.7(6)
C60 C61 H61 119.1
C62 C61 H61 119.1
C57 C62 C61 117.8(5)
C57 C62 C53 119.6(5)
C61 C62 C53 122.5(5)
C68 C63 C64 119.9(6)
C68 C63 C54 120.2(5)
C64 C63 C54 119.9(5)
C63 C64 C65 118.9(6)
C63 C64 H64 120.5
C65 C64 H64 120.5
C66 C65 C64 122.0(6)
C66 C65 H65 119.0
C64 C65 H65 119.0
C65 C66 C67 119.3(6)
C65 C66 H66 120.3
C67 C66 H66 120.3
C68 C67 C66 119.4(6)
C68 C67 H67 120.3
C66 C67 H67 120.3
C63 C68 C67 120.4(6)
C63 C68 H68 119.8
C67 C68 H68 119.8
C78 C69 O3 121.5(7)
C78 C69 C70 121.7(6)
O3 C69 C70 116.8(7)
C71 C70 C69 121.7(6)
C71 C70 Br1 117.9(5)
C69 C70 Br1 120.3(5)
C70 C71 C72 118.0(7)
C70 C71 H71 121.0
C72 C71 H71 121.0
C77 C72 C71 120.0(6)
C77 C72 C73 121.0(8)
C71 C72 C73 119.0(8)
C74 C73 C72 120.4(10)
C74 C73 H73 119.8
C72 C73 H73 119.8
C73 C74 C75 118.4(8)
C73 C74 H74 120.8
C75 C74 H74 120.8
C76 C75 C74 119.7(9)
C76 C75 H75 120.2
C74 C75 H75 120.2
C75 C76 C77 121.7(10)
C75 C76 H76 119.1
C77 C76 H76 119.1
C72 C77 C76 118.6(8)
C72 C77 C78 119.9(7)
C76 C77 C78 121.5(8)
C69 C78 C77 118.8(7)
C69 C78 H78 120.6
C77 C78 H78 120.6
O1S C1S C2S 114.7(19)

loop_
_geom_bond_atom_site_label_1
_geom_bond_atom_site_label_2
_geom_bond_distance
Fe1 O3 1.864(5)
Fe1 O1 1.889(3)
Fe1 O2 1.900(4)
Fe1 N1 2.120(4)
Fe1 N2 2.123(4)
N1 C8 1.284(7)
N1 C1 1.490(6)
N2 C42 1.290(7)
N2 C35 1.463(7)
O1 C10 1.301(6)
O2 C44 1.319(6)
O3 C69 1.339(8)
Br1 C70 1.903(6)
C1 C2 1.515(8)
C1 C35 1.528(7)
C1 H1 1.0000
C2 C3 1.384(11)
C2 C7 1.405(10)
C3 C4 1.380(10)
C3 H3 0.9500
C4 C5 1.438(16)
C4 H4 0.9500
C5 C6 1.338(18)
C5 H5 0.9500
C6 C7 1.379(11)
C6 H6 0.9500
C7 H7 0.9500
C8 C9 1.443(7)
C8 H8 0.9500
C9 C18 1.387(7)
C9 C10 1.447(7)
C10 C11 1.407(7)
C11 C12 1.428(7)
C11 C19 1.492(7)
C12 C13 1.418(8)
C12 C17 1.423(8)
C13 C14 1.361(9)
C13 H13 0.9500
C14 C15 1.411(10)
C14 H14 0.9500
C15 C16 1.363(9)
C15 H15 0.9500
C16 C17 1.419(8)
C16 H16 0.9500
C17 C18 1.401(7)
C18 H18 0.9500
C19 C20 1.389(8)
C19 C28 1.423(8)
C20 C21 1.383(8)
C20 C29 1.510(8)
C21 C22 1.363(10)
C21 H21 0.9500
C22 C23 1.420(10)
C22 H22 0.9500
C23 C24 1.408(10)
C23 C28 1.422(8)
C24 C25 1.369(12)
C24 H24 0.9500
C25 C26 1.428(11)
C25 H25 0.9500
C26 C27 1.367(10)
C26 H26 0.9500
C27 C28 1.434(9)
C27 H27 0.9500
C29 C30 1.364(10)
C29 C34 1.415(9)
C30 C31 1.393(9)
C30 H30 0.9500
C31 C32 1.385(10)
C31 H31 0.9500
C32 C33 1.410(11)
C32 H32 0.9500
C33 C34 1.364(10)
C33 H33 0.9500
C34 H34 0.9500
C35 C36 1.521(6)
C35 H35 1.0000
C36 C41 1.372(9)
C36 C37 1.394(9)
C37 C38 1.384(11)
C37 H37 0.9500
C38 C39 1.385(14)
C38 H38 0.9500
C39 C40 1.353(12)
C39 H39 0.9500
C40 C41 1.396(8)
C40 H40 0.9500
C41 H41 0.9500
C42 C43 1.462(8)
C42 H42 0.9500
C43 C52 1.374(7)
C43 C44 1.436(7)
C44 C45 1.402(7)
C45 C46 1.421(7)
C45 C53 1.480(8)
C46 C51 1.416(8)
C46 C47 1.431(9)
C47 C48 1.395(9)
C47 H47 0.9500
C48 C49 1.382(11)
C48 H48 0.9500
C49 C50 1.360(10)
C49 H49 0.9500
C50 C51 1.427(8)
C50 H50 0.9500
C51 C52 1.425(8)
C52 H52 0.9500
C53 C54 1.377(8)
C53 C62 1.440(7)
C54 C55 1.451(8)
C54 C63 1.493(8)
C55 C56 1.373(9)
C55 H55 0.9500
C56 C57 1.407(9)
C56 H56 0.9500
C57 C62 1.416(8)
C57 C58 1.434(9)
C58 C59 1.365(11)
C58 H58 0.9500
C59 C60 1.386(11)
C59 H59 0.9500
C60 C61 1.344(10)
C60 H60 0.9500
C61 C62 1.416(8)
C61 H61 0.9500
C63 C68 1.382(9)
C63 C64 1.393(8)
C64 C65 1.401(9)
C64 H64 0.9500
C65 C66 1.337(11)
C65 H65 0.9500
C66 C67 1.425(10)
C66 H66 0.9500
C67 C68 1.386(10)
C67 H67 0.9500
C68 H68 0.9500
C69 C78 1.317(11)
C69 C70 1.427(10)
C70 C71 1.372(10)
C71 C72 1.436(12)
C71 H71 0.9500
C72 C77 1.390(12)
C72 C73 1.448(11)
C73 C74 1.347(16)
C73 H73 0.9500
C74 C75 1.492(18)
C74 H74 0.9500
C75 C76 1.366(14)
C75 H75 0.9500
C76 C77 1.404(12)
C76 H76 0.9500
C77 C78 1.469(10)
C78 H78 0.9500
C1S O1S 1.39(2)
C1S C2S 1.60(3)
